data_7113953
loop_
_publ_author_name
'Xing Meng'
'Rong-Lin Zhong'
'Xue-Zhi Song'
'Shu-Yan Song'
'Zhao-Min Hao'
'Min Zhu'
'Shu-Na Zhao'
'Hong-Jie Zhang'

_publ_section_title
;
 A stable, pillar-layer metal-organic framework containing uncoordinated
 carboxyl groups for separation of transition metal ions
;
_journal_name_full Chem.Commun.
_journal_page_first 6406
_journal_paper_doi 10.1039/C4CC00553H
_journal_volume 50
_journal_year 2014
_chemical_formula_moiety 'C10 H11 N4 O5 Zn'
_chemical_formula_sum 'C10 H11 N4 O5 Zn'
_chemical_formula_weight 332.60
_chemical_name_systematic
;
 ?
;
_space_group_IT_number 14
_symmetry_cell_setting monoclinic
_symmetry_space_group_name_Hall '-P 2ybc'
_symmetry_space_group_name_H-M 'P 1 21/c 1'
_atom_sites_solution_hydrogens geom
_atom_sites_solution_primary direct
_atom_sites_solution_secondary difmap
_audit_creation_method SHELXL-97
_cell_angle_alpha 90.00
_cell_angle_beta 101.074(5)
_cell_angle_gamma 90.00
_cell_formula_units_Z 4
_cell_length_a 13.7620(8)
_cell_length_b 9.563(5)
_cell_length_c 9.883(5)
_cell_measurement_reflns_used 6929
_cell_measurement_temperature 293(2)
_cell_measurement_theta_max 26.12
_cell_measurement_theta_min 2.61
_cell_volume 1276.4(9)
_computing_cell_refinement 'Bruker SAINT'
_computing_data_collection 'Bruker APEX2'
_computing_data_reduction 'Bruker SAINT'
_computing_molecular_graphics 'Bruker SHELXTL'
_computing_publication_material 'Bruker SHELXTL'
_computing_structure_refinement 'SHELXL-97 (Sheldrick, 2008)'
_computing_structure_solution 'SHELXS-97 (Sheldrick, 2008)'
_diffrn_ambient_temperature 293(2)
_diffrn_measured_fraction_theta_full 1.000
_diffrn_measured_fraction_theta_max 0.999
_diffrn_measurement_device_type 'Bruker APEX-II CCD'
_diffrn_measurement_method '\f and \w scans'
_diffrn_radiation_monochromator graphite
_diffrn_radiation_source 'fine-focus sealed tube'
_diffrn_radiation_type MoK\a
_diffrn_radiation_wavelength 0.71069
_diffrn_reflns_av_R_equivalents 0.0330
_diffrn_reflns_av_sigmaI/netI 0.0408
_diffrn_reflns_limit_h_max 17
_diffrn_reflns_limit_h_min -12
_diffrn_reflns_limit_k_max 11
_diffrn_reflns_limit_k_min -11
_diffrn_reflns_limit_l_max 12
_diffrn_reflns_limit_l_min -11
_diffrn_reflns_number 6929
_diffrn_reflns_theta_full 25.00
_diffrn_reflns_theta_max 26.12
_diffrn_reflns_theta_min 2.61
_exptl_absorpt_coefficient_mu 1.950
_exptl_absorpt_correction_T_max 0.7355
_exptl_absorpt_correction_T_min 0.6749
_exptl_absorpt_correction_type multi-scan
_exptl_absorpt_process_details 'SADABS(Sheldrick, 1996)'
_exptl_crystal_colour colorless
_exptl_crystal_density_diffrn 1.731
_exptl_crystal_density_method 'not measured'
_exptl_crystal_description block
_exptl_crystal_F_000 676
_exptl_crystal_size_max 0.21
_exptl_crystal_size_mid 0.18
_exptl_crystal_size_min 0.16
_refine_diff_density_max 0.804
_refine_diff_density_min -0.370
_refine_diff_density_rms 0.082
_refine_ls_extinction_method none
_refine_ls_goodness_of_fit_ref 1.066
_refine_ls_hydrogen_treatment mixed
_refine_ls_matrix_type full
_refine_ls_number_parameters 181
_refine_ls_number_reflns 2536
_refine_ls_number_restraints 0
_refine_ls_restrained_S_all 1.066
_refine_ls_R_factor_all 0.0497
_refine_ls_R_factor_gt 0.0357
_refine_ls_shift/su_max 0.001
_refine_ls_shift/su_mean 0.000
_refine_ls_structure_factor_coef Fsqd
_refine_ls_weighting_details 'calc w=1/[\s^2^(Fo^2^)+(0.0450P)^2^+0.7094P] where P=(Fo^2^+2Fc^2^)/3'
_refine_ls_weighting_scheme calc
_refine_ls_wR_factor_gt 0.0862
_refine_ls_wR_factor_ref 0.0935
_reflns_number_gt 2024
_reflns_number_total 2536
_reflns_threshold_expression >2\s(I)
_cod_data_source_file c4cc00553h2.cif
_cod_data_source_block 1
_cod_original_sg_symbol_H-M 'P 21/c'
_cod_database_code 7113953

loop_
_symmetry_equiv_pos_as_xyz
'x, y, z'
'-x, y+1/2, -z+1/2'
'-x, -y, -z'
'x, -y-1/2, z-1/2'

loop_
_atom_site_label
_atom_site_type_symbol
_atom_site_fract_x
_atom_site_fract_y
_atom_site_fract_z
_atom_site_U_iso_or_equiv
_atom_site_adp_type
_atom_site_occupancy
_atom_site_symmetry_multiplicity
_atom_site_calc_flag
_atom_site_refinement_flags
Zn1 Zn 0.59568(3) 0.06824(4) -0.09915(3) 0.02078(13) Uani 1 1 d .
N3 N 0.55861(19) 0.2103(3) -0.2486(3) 0.0244(6) Uani 1 1 d .
O1 O 0.72691(17) -0.0136(3) -0.0983(3) 0.0414(6) Uani 1 1 d .
O2 O 0.77134(19) 0.1938(3) -0.0163(3) 0.0468(7) Uani 1 1 d .
N1 N 0.55982(19) 0.3463(3) -0.4295(3) 0.0231(6) Uani 1 1 d .
C5 C 0.9337(3) -0.0631(4) 0.0692(4) 0.0351(8) Uani 1 1 d .
H5 H 0.8893 -0.1065 0.1157 0.042 Uiso 1 1 calc R
N2 N 0.49243(19) 0.3994(3) -0.3566(3) 0.0239(6) Uani 1 1 d .
C3 C 0.7912(3) 0.0739(4) -0.0529(3) 0.0316(8) Uani 1 1 d .
C6 C 1.0338(3) -0.0952(4) 0.1049(4) 0.0328(8) Uani 1 1 d .
C4 C 0.8985(2) 0.0325(4) -0.0347(3) 0.0287(8) Uani 1 1 d .
O4 O 1.1560(2) -0.1726(3) 0.2886(3) 0.0569(9) Uani 1 1 d .
H4 H 1.1692 -0.2279 0.3530 0.085 Uiso 1 1 calc R
O3 O 1.0088(2) -0.2747(4) 0.2611(4) 0.0742(11) Uani 1 1 d .
N4 N 0.7720(3) -0.4216(4) -0.0514(4) 0.0526(9) Uani 1 1 d .
C2 C 0.5969(2) 0.2333(3) -0.3619(3) 0.0261(7) Uani 1 1 d .
H2 H 0.6441 0.1761 -0.3895 0.031 Uiso 1 1 calc R
C9 C 0.7171(5) -0.4494(8) -0.1865(6) 0.101(2) Uani 1 1 d .
H9A H 0.7621 -0.4682 -0.2475 0.152 Uiso 1 1 calc R
H9B H 0.6772 -0.3696 -0.2193 0.152 Uiso 1 1 calc R
H9C H 0.6752 -0.5291 -0.1836 0.152 Uiso 1 1 calc R
O5 O 0.6391(3) -0.3860(6) 0.0411(5) 0.1124(16) Uani 1 1 d .
C1 C 0.4943(3) 0.3164(3) -0.2513(3) 0.0293(7) Uani 1 1 d .
H1 H 0.4552 0.3293 -0.1852 0.035 Uiso 1 1 calc R
C10 C 0.7280(5) -0.3929(6) 0.0507(6) 0.0720(15) Uani 1 1 d .
H10 H 0.7675 -0.3766 0.1367 0.086 Uiso 1 1 calc R
C7 C 1.0644(3) -0.1921(4) 0.2244(4) 0.0407(9) Uani 1 1 d .
C8 C 0.8781(4) -0.4310(7) -0.0360(7) 0.0901(19) Uani 1 1 d .
H8A H 0.8949 -0.4529 -0.1234 0.135 Uiso 1 1 calc R
H8B H 0.9026 -0.5031 0.0293 0.135 Uiso 1 1 calc R
H8C H 0.9074 -0.3431 -0.0035 0.135 Uiso 1 1 calc R

loop_
_atom_site_aniso_label
_atom_site_aniso_U_11
_atom_site_aniso_U_22
_atom_site_aniso_U_33
_atom_site_aniso_U_23
_atom_site_aniso_U_13
_atom_site_aniso_U_12
Zn1 0.0191(2) 0.0224(2) 0.0217(2) 0.00072(15) 0.00603(14) -0.00047(15)
N3 0.0238(14) 0.0259(14) 0.0247(14) 0.0067(11) 0.0078(12) 0.0044(12)
O1 0.0191(12) 0.0407(15) 0.0632(18) 0.0013(13) 0.0052(12) -0.0004(11)
O2 0.0311(14) 0.0559(18) 0.0496(16) -0.0162(14) -0.0016(13) 0.0109(13)
N1 0.0239(14) 0.0241(14) 0.0233(13) 0.0010(11) 0.0098(12) 0.0032(11)
C5 0.0282(18) 0.043(2) 0.0355(19) 0.0035(17) 0.0106(16) -0.0018(16)
N2 0.0223(14) 0.0255(14) 0.0260(14) 0.0036(11) 0.0099(12) 0.0057(11)
C3 0.0246(18) 0.042(2) 0.0276(17) 0.0051(16) 0.0036(15) 0.0069(16)
C6 0.0233(17) 0.043(2) 0.0316(18) 0.0039(15) 0.0034(15) 0.0045(15)
C4 0.0187(16) 0.0342(19) 0.0328(18) 0.0002(14) 0.0039(14) 0.0005(14)
O4 0.0347(16) 0.078(2) 0.0526(18) 0.0316(16) -0.0049(14) -0.0057(15)
O3 0.0451(18) 0.088(2) 0.084(2) 0.050(2) -0.0010(17) -0.0142(18)
N4 0.044(2) 0.061(2) 0.056(2) -0.0114(19) 0.0171(19) -0.0030(18)
C2 0.0246(16) 0.0288(18) 0.0264(16) 0.0037(14) 0.0089(14) 0.0052(14)
C9 0.064(4) 0.167(7) 0.072(4) -0.026(4) 0.012(3) -0.004(4)
O5 0.071(3) 0.174(5) 0.109(3) 0.008(3) 0.058(3) 0.026(3)
C1 0.0311(18) 0.0302(18) 0.0298(17) 0.0027(14) 0.0143(15) 0.0044(15)
C10 0.080(4) 0.072(4) 0.069(3) 0.004(3) 0.028(3) 0.011(3)
C7 0.0268(19) 0.052(2) 0.043(2) 0.0059(19) 0.0051(17) 0.0055(18)
C8 0.047(3) 0.125(5) 0.099(5) -0.024(4) 0.016(3) -0.006(3)

loop_
_atom_type_symbol
_atom_type_description
_atom_type_scat_dispersion_real
_atom_type_scat_dispersion_imag
_atom_type_scat_source
C C 0.0033 0.0016 'International Tables Vol C Tables 4.2.6.8 and 6.1.1.4'
H H 0.0000 0.0000 'International Tables Vol C Tables 4.2.6.8 and 6.1.1.4'
N N 0.0061 0.0033 'International Tables Vol C Tables 4.2.6.8 and 6.1.1.4'
O O 0.0106 0.0060 'International Tables Vol C Tables 4.2.6.8 and 6.1.1.4'
Zn Zn 0.2839 1.4301 'International Tables Vol C Tables 4.2.6.8 and 6.1.1.4'

loop_
_geom_angle_atom_site_label_1
_geom_angle_atom_site_label_2
_geom_angle_atom_site_label_3
_geom_angle
_geom_angle_site_symmetry_1
_geom_angle_site_symmetry_3
O1 Zn1 N3 112.17(11) . .
O1 Zn1 N1 122.05(11) . 4_566
N3 Zn1 N1 105.74(11) . 4_566
O1 Zn1 N2 101.28(11) . 2_644
N3 Zn1 N2 109.05(11) . 2_644
N1 Zn1 N2 105.82(10) 4_566 2_644
C1 N3 C2 102.8(3) . .
C1 N3 Zn1 127.0(2) . .
C2 N3 Zn1 129.9(2) . .
C3 O1 Zn1 108.9(2) . .
C2 N1 N2 105.7(2) . .
C2 N1 Zn1 128.5(2) . 4_565
N2 N1 Zn1 125.82(19) . 4_565
C6 C5 C4 121.4(3) . .
C1 N2 N1 106.4(2) . .
C1 N2 Zn1 125.4(2) . 2_654
N1 N2 Zn1 128.27(19) . 2_654
O1 C3 O2 123.1(3) . .
O1 C3 C4 118.8(3) . .
O2 C3 C4 118.1(3) . .
C5 C6 C4 120.1(3) . 3_755
C5 C6 C7 116.9(3) . .
C4 C6 C7 122.9(3) 3_755 .
C5 C4 C6 118.5(3) . 3_755
C5 C4 C3 117.1(3) . .
C6 C4 C3 124.0(3) 3_755 .
C10 N4 C9 121.5(5) . .
C10 N4 C8 123.0(5) . .
C9 N4 C8 115.5(4) . .
N1 C2 N3 112.4(3) . .
N2 C1 N3 112.7(3) . .
O5 C10 N4 124.4(6) . .
O3 C7 O4 123.7(4) . .
O3 C7 C6 123.1(3) . .
O4 C7 C6 113.1(3) . .

loop_
_geom_bond_atom_site_label_1
_geom_bond_atom_site_label_2
_geom_bond_distance
_geom_bond_site_symmetry_2
Zn1 O1 1.967(2) .
Zn1 N3 1.999(3) .
Zn1 N1 2.010(3) 4_566
Zn1 N2 2.016(3) 2_644
N3 C1 1.344(4) .
N3 C2 1.344(4) .
O1 C3 1.237(4) .
O2 C3 1.249(4) .
N1 C2 1.321(4) .
N1 N2 1.376(3) .
N1 Zn1 2.010(3) 4_565
C5 C6 1.389(5) .
C5 C4 1.391(5) .
N2 C1 1.305(4) .
N2 Zn1 2.016(3) 2_654
C3 C4 1.506(5) .
C6 C4 1.400(5) 3_755
C6 C7 1.497(5) .
C4 C6 1.400(5) 3_755
O4 C7 1.312(4) .
O3 C7 1.203(5) .
N4 C10 1.302(6) .
N4 C9 1.428(6) .
N4 C8 1.441(6) .
O5 C10 1.210(6) .

loop_
_geom_torsion_atom_site_label_1
_geom_torsion_atom_site_label_2
_geom_torsion_atom_site_label_3
_geom_torsion_atom_site_label_4
_geom_torsion
_geom_torsion_site_symmetry_1
_geom_torsion_site_symmetry_4
O1 Zn1 N3 C1 -155.8(3) . .
N1 Zn1 N3 C1 -20.5(3) 4_566 .
N2 Zn1 N3 C1 92.9(3) 2_644 .
O1 Zn1 N3 C2 16.9(3) . .
N1 Zn1 N3 C2 152.1(3) 4_566 .
N2 Zn1 N3 C2 -94.5(3) 2_644 .
N3 Zn1 O1 C3 73.4(3) . .
N1 Zn1 O1 C3 -53.6(3) 4_566 .
N2 Zn1 O1 C3 -170.5(2) 2_644 .
C2 N1 N2 C1 0.5(3) . .
Zn1 N1 N2 C1 -177.3(2) 4_565 .
C2 N1 N2 Zn1 -178.3(2) . 2_654
Zn1 N1 N2 Zn1 4.0(4) 4_565 2_654
Zn1 O1 C3 O2 -0.6(4) . .
Zn1 O1 C3 C4 176.6(2) . .
C4 C5 C6 C4 -1.0(6) . 3_755
C4 C5 C6 C7 176.0(3) . .
C6 C5 C4 C6 0.9(6) . 3_755
C6 C5 C4 C3 -172.3(3) . .
O1 C3 C4 C5 -69.5(4) . .
O2 C3 C4 C5 107.8(4) . .
O1 C3 C4 C6 117.7(4) . 3_755
O2 C3 C4 C6 -65.0(5) . 3_755
N2 N1 C2 N3 -0.7(4) . .
Zn1 N1 C2 N3 177.0(2) 4_565 .
C1 N3 C2 N1 0.6(4) . .
Zn1 N3 C2 N1 -173.4(2) . .
N1 N2 C1 N3 -0.1(4) . .
Zn1 N2 C1 N3 178.7(2) 2_654 .
C2 N3 C1 N2 -0.3(4) . .
Zn1 N3 C1 N2 174.0(2) . .
C9 N4 C10 O5 -0.7(9) . .
C8 N4 C10 O5 -179.1(6) . .
C5 C6 C7 O3 24.1(6) . .
C4 C6 C7 O3 -159.0(4) 3_755 .
C5 C6 C7 O4 -152.6(4) . .
C4 C6 C7 O4 24.3(5) 3_755 .
